data_9003822
loop_
_publ_author_name
'Bosi, F.'
'Agrosi, G.'
'Lucchesi, S.'
'Melchiorre, G.'
'Scandale, E.'

_publ_section_title
;
 Mn-tourmaline from island of Elba (Italy): Crystal chemistry.
 Sample: Tsl2m
;
_journal_name_full 'American Mineralogist'
_journal_page_first 1661
_journal_page_last 1668
_journal_paper_doi 10.2138/am.2005.1852
_journal_volume 90
_journal_year 2005
_chemical_compound_source 'Elba, Italy'
_chemical_formula_sum
;Al7.233 B3 Ca0.025 F0.388 H3.252 K0.004 Li0.444 Mn1.299 Na0.686 O30.612
 Si5.982 Ti0.042
;
_chemical_name_mineral Mn-foitite
_space_group_IT_number 160
_symmetry_space_group_name_Hall 'R 3 -2"'
_symmetry_space_group_name_H-M 'R 3 m :H'
_cell_angle_alpha 90
_cell_angle_beta 90
_cell_angle_gamma 120
_cell_formula_units_Z 3
_cell_length_a 15.9398
_cell_length_b 15.9398
_cell_length_c 7.1363
_cell_volume 1570.252
_database_code_amcsd 0003946
_exptl_crystal_density_diffrn 3.139
_cod_original_cell_volume 1570.253
_cod_original_sg_symbol_H-M 'R 3 m'
_cod_original_formula_sum
;Na.686 Ca.025 K.004 Al7.233 Mn1.299 Li.444 Ti.042 B3 Si5.982 F.388 O30.612
 H3.252
;
_cod_database_code 9003822

loop_
_space_group_symop_operation_xyz
x,y,z
2/3+x,1/3+y,1/3+z
1/3+x,2/3+y,2/3+z
x,x-y,z
2/3+x,1/3+x-y,1/3+z
1/3+x,2/3+x-y,2/3+z
-y,-x,z
2/3-y,1/3-x,1/3+z
1/3-y,2/3-x,2/3+z
-x+y,y,z
2/3-x+y,1/3+y,1/3+z
1/3-x+y,2/3+y,2/3+z
-y,x-y,z
2/3-y,1/3+x-y,1/3+z
1/3-y,2/3+x-y,2/3+z
-x+y,-x,z
2/3-x+y,1/3-x,1/3+z
1/3-x+y,2/3-x,2/3+z

loop_
_atom_site_label
_atom_site_fract_x
_atom_site_fract_y
_atom_site_fract_z
_atom_site_occupancy
_atom_site_U_iso_or_equiv
_atom_site_type_symbol
_atom_site_attached_hydrogens
NaX 0.00000 0.00000 0.22836 0.68600 0.02360 Na 0
CaX 0.00000 0.00000 0.22836 0.02500 0.02360 Ca 0
KX 0.00000 0.00000 0.22836 0.00400 0.02360 K 0
AlY 0.12374 0.06187 0.62473 0.43900 0.00960 Al 0
MnY 0.12374 0.06187 0.62473 0.39900 0.00960 Mn 0
LiY 0.12374 0.06187 0.62473 0.14800 0.00960 Li 0
TiY 0.12374 0.06187 0.62473 0.01400 0.00960 Ti 0
AlZ 0.29795 0.26127 0.61119 0.98300 0.00480 Al 0
MnZ 0.29795 0.26127 0.61119 0.01700 0.00480 Mn 0
B 0.10992 0.21984 0.45388 1.00000 0.00500 B 0
SiT 0.19189 0.18993 0.00000 0.99700 0.00397 Si 0
AlT 0.19189 0.18993 0.00000 0.00300 0.00397 Al 0
F1W 0.00000 0.00000 0.77963 0.38800 0.05600 F 0
O1W 0.00000 0.00000 0.77963 0.36000 0.05600 O 0
O-H1W 0.00000 0.00000 0.77963 0.25200 0.05600 O 1
O2 0.06126 0.12252 0.48260 1.00000 0.02010 O 0
O3V 0.26871 0.13436 0.50975 1.00000 0.01090 O 0
O4 0.09348 0.18696 0.06993 1.00000 0.00770 O 0
O5 0.18684 0.09342 0.09184 1.00000 0.00830 O 0
O6 0.19730 0.18708 0.77557 1.00000 0.00690 O 0
O7 0.28545 0.28586 0.08000 1.00000 0.00550 O 0
O8 0.21004 0.27095 0.44127 1.00000 0.00730 O 0
H3 0.24710 0.12360 0.39300 1.00000 0.16000 H 0

loop_
_cod_changelog_entry_id
_cod_changelog_entry_author
_cod_changelog_entry_date
_cod_changelog_entry_text
1
;cod-tools version 3.8.0
Id: cif_guess_AMCSD_atom_types 9581 2023-05-17 12:35:41Z saulius
;
2023-05-23T09:14:39+03:00
;Derived atom types and hydrogen counts
from atom names that follow the AMCSD naming convention
(Wat == water, O-H == hydroxyl).
;

loop_
_cod_related_entry_id
_cod_related_entry_database
_cod_related_entry_code
1 AMCSD 0003946
